data_4076917
loop_
_publ_author_name
'Goh, Lai Yoong'
'Weng, Zhiqiang'
'Leong, Weng Kee'
'Leung, Pak Hing'

_publ_section_title
;
 Synthetic and Structural Study of Cyclopentadienylchromium
 Dithiocarbamate Complexes and Their Thermolytic Derivatives
;
_journal_issue 21
_journal_name_full Organometallics
_journal_page_first 4398
_journal_paper_doi 10.1021/om0202930
_journal_volume 21
_journal_year 2002
_chemical_formula_sum 'C14 H19 Cr N O2 S'
_chemical_formula_weight 317.36
_chemical_name_systematic
; 
 ? 
;
_space_group_IT_number 14
_symmetry_cell_setting monoclinic
_symmetry_space_group_name_Hall '-P 2ybc'
_symmetry_space_group_name_H-M 'P 1 21/c 1'
_atom_sites_solution_hydrogens geom
_atom_sites_solution_primary direct
_atom_sites_solution_secondary difmap
_audit_creation_method SHELXL-97
_cell_angle_alpha 90.00
_cell_angle_beta 93.444(2)
_cell_angle_gamma 90.00
_cell_formula_units_Z 8
_cell_length_a 12.5009(9)
_cell_length_b 13.2552(9)
_cell_length_c 18.7306(12)
_cell_measurement_reflns_used 3072
_cell_measurement_temperature 223(2)
_cell_measurement_theta_max 22.86
_cell_measurement_theta_min 2.45
_cell_volume 3098.1(4)
_computing_structure_refinement 'SHELXL-97 (Sheldrick, 1997)'
_computing_structure_solution 'SHELXS-97 (Sheldrick, 1990)'
_diffrn_ambient_temperature 223(2)
_diffrn_measured_fraction_theta_full 0.924
_diffrn_measured_fraction_theta_max 0.924
_diffrn_radiation_monochromator graphite
_diffrn_radiation_source 'fine-focus sealed tube'
_diffrn_radiation_type MoK\a
_diffrn_radiation_wavelength 0.71073
_diffrn_reflns_av_R_equivalents 0.0548
_diffrn_reflns_av_sigmaI/netI 0.0937
_diffrn_reflns_limit_h_max 17
_diffrn_reflns_limit_h_min -17
_diffrn_reflns_limit_k_max 18
_diffrn_reflns_limit_k_min 0
_diffrn_reflns_limit_l_max 26
_diffrn_reflns_limit_l_min 0
_diffrn_reflns_number 25201
_diffrn_reflns_theta_full 30.52
_diffrn_reflns_theta_max 30.52
_diffrn_reflns_theta_min 2.18
_exptl_absorpt_coefficient_mu 0.870
_exptl_absorpt_correction_T_max 0.928102
_exptl_absorpt_correction_T_min 0.718238
_exptl_absorpt_correction_type SADABS
_exptl_crystal_colour 'Dark red'
_exptl_crystal_density_diffrn 1.361
_exptl_crystal_density_method 'not measured'
_exptl_crystal_description Plates
_exptl_crystal_F_000 1328
_exptl_crystal_size_max 0.30
_exptl_crystal_size_mid 0.24
_exptl_crystal_size_min 0.10
_refine_diff_density_max 0.580
_refine_diff_density_min -0.588
_refine_diff_density_rms 0.068
_refine_ls_extinction_method none
_refine_ls_goodness_of_fit_ref 0.828
_refine_ls_hydrogen_treatment mixed
_refine_ls_matrix_type full
_refine_ls_number_parameters 460
_refine_ls_number_reflns 8745
_refine_ls_number_restraints 0
_refine_ls_restrained_S_all 0.828
_refine_ls_R_factor_all 0.1094
_refine_ls_R_factor_gt 0.0520
_refine_ls_shift/su_max 0.032
_refine_ls_shift/su_mean 0.001
_refine_ls_structure_factor_coef Fsqd
_refine_ls_weighting_details 'calc w=1/[\s^2^(Fo^2^)+(0.0418P)^2^+0.0000P] where P=(Fo^2^+2Fc^2^)/3'
_refine_ls_weighting_scheme calc
_refine_ls_wR_factor_gt 0.0948
_refine_ls_wR_factor_ref 0.1086
_reflns_number_gt 4441
_reflns_number_total 8745
_reflns_threshold_expression >2sigma(I)
_cod_data_source_file om0202930.cif
_cod_data_source_block compd_4c
_cod_depositor_comments
;
The following automatic conversions were performed:

'_symmetry_cell_setting' value 'Monoclinic' changed to 'monoclinic'
according to /home/saulius/struct/CIF-dictionaries/cif_core.dic
dictionary named 'cif_core.dic' version 2.4.1 from 2010-06-29.

Automatic conversion script
Id: cif_fix_values 1715 2011-07-08 13:25:40Z adriana 
;
_cod_original_sg_symbol_H-M P21/c
_cod_database_code 4076917

loop_
_symmetry_equiv_pos_as_xyz
'x, y, z'
'-x, y+1/2, -z+1/2'
'-x, -y, -z'
'x, -y-1/2, z-1/2'

loop_
_atom_site_label
_atom_site_type_symbol
_atom_site_fract_x
_atom_site_fract_y
_atom_site_fract_z
_atom_site_U_iso_or_equiv
_atom_site_adp_type
_atom_site_occupancy
_atom_site_symmetry_multiplicity
_atom_site_calc_flag
_atom_site_refinement_flags
_atom_site_disorder_assembly
_atom_site_disorder_group
Cr1A Cr 0.70077(4) 0.12398(3) 0.03276(2) 0.03627(13) Uani 1 1 d . . .
S1A S 0.61009(7) 0.08387(8) 0.13967(4) 0.0663(3) Uani 1 1 d . . .
N1A N 0.82207(18) 0.09627(17) 0.18273(11) 0.0357(5) Uani 1 1 d . . .
C1A C 0.7414(2) 0.1015(2) 0.13519(14) 0.0373(7) Uani 1 1 d . . .
C2A C 0.7769(3) 0.2392(2) 0.04505(15) 0.0497(8) Uani 1 1 d . . .
C3A C 0.5957(3) 0.2169(3) 0.01527(18) 0.0719(11) Uani 1 1 d . . .
O2A O 0.8244(2) 0.31334(19) 0.05261(13) 0.0877(9) Uani 1 1 d . . .
O3A O 0.5321(3) 0.2784(3) 0.00312(17) 0.1350(15) Uani 1 1 d . . .
C11A C 0.7688(6) -0.0335(3) 0.2695(2) 0.0771(15) Uani 1 1 d . . .
C12A C 0.8105(3) 0.0719(2) 0.26032(14) 0.0405(7) Uani 1 1 d . . .
C13A C 0.7457(4) 0.1516(3) 0.29537(19) 0.0547(10) Uani 1 1 d . . .
C21A C 0.9832(4) 0.2036(4) 0.1997(2) 0.0753(14) Uani 1 1 d . . .
C22A C 0.9322(3) 0.1136(3) 0.16096(17) 0.0541(9) Uani 1 1 d . . .
C23A C 0.9988(5) 0.0188(5) 0.1687(2) 0.0898(18) Uani 1 1 d . . .
C10A C 0.7805(4) -0.0189(3) 0.00762(19) 0.0561(10) Uani 1 1 d . . .
C20A C 0.8196(3) 0.0591(3) -0.03219(18) 0.0525(9) Uani 1 1 d . . .
C30A C 0.7372(3) 0.0966(3) -0.07666(17) 0.0540(9) Uani 1 1 d . . .
C40A C 0.6454(4) 0.0411(3) -0.0639(2) 0.0624(11) Uani 1 1 d . . .
C50A C 0.6729(4) -0.0303(3) -0.0118(2) 0.0702(13) Uani 1 1 d . . .
H10A H 0.816(2) -0.053(2) 0.0412(15) 0.049(10) Uiso 1 1 d . . .
H20A H 0.885(2) 0.084(2) -0.0254(16) 0.053(10) Uiso 1 1 d . . .
H30A H 0.742(2) 0.145(2) -0.1063(15) 0.051(10) Uiso 1 1 d . . .
H40A H 0.588(3) 0.049(3) -0.0834(19) 0.069(14) Uiso 1 1 d . . .
H50A H 0.638(3) -0.073(3) 0.0075(17) 0.072(12) Uiso 1 1 d . . .
Cr1B Cr 0.15827(4) 0.36278(4) 0.94058(2) 0.03732(13) Uani 1 1 d . A .
S1B S 0.22327(7) 0.22898(6) 0.86707(4) 0.0524(2) Uani 1 1 d . . .
N1B N 0.33423(17) 0.39558(16) 0.83103(10) 0.0325(5) Uani 1 1 d . . .
C1B C 0.2629(2) 0.3487(2) 0.86672(13) 0.0327(6) Uani 1 1 d . A .
C2B C 0.1028(2) 0.4614(2) 0.88251(15) 0.0404(7) Uani 1 1 d . A .
C3B C 0.0287(3) 0.3029(3) 0.91622(16) 0.0555(9) Uani 1 1 d . A .
O2B O 0.06730(18) 0.52360(18) 0.84532(11) 0.0577(6) Uani 1 1 d . . .
O3B O -0.0528(2) 0.2657(2) 0.90032(13) 0.0854(9) Uani 1 1 d . . .
C11B C 0.4625(4) 0.2581(4) 0.8051(3) 0.0682(12) Uani 1 1 d . . .
C12B C 0.3969(3) 0.3455(3) 0.77535(15) 0.0459(8) Uani 1 1 d . A .
C13B C 0.3249(4) 0.3166(4) 0.71055(19) 0.0618(11) Uani 1 1 d . . .
C21B C 0.4698(3) 0.5200(4) 0.8739(3) 0.0702(12) Uani 1 1 d . . .
C22B C 0.3558(3) 0.5045(2) 0.84472(16) 0.0416(7) Uani 1 1 d . A .
C23B C 0.32808(17) 0.56651(15) 0.77940(7) 0.0724(13) Uani 1 1 d . . .
C10B C 0.28862(17) 0.36371(15) 1.02406(7) 0.0498(14) Uani 0.50 1 d PR A 1
H10B H 0.3586 0.3432 1.0152 0.060 Uiso 0.50 1 calc PR A 1
C20B C 0.24811(17) 0.46365(15) 1.01830(7) 0.0544(19) Uani 0.50 1 d PR A 1
H20B H 0.2865 0.5209 1.0049 0.065 Uiso 0.50 1 calc PR A 1
C30B C 0.13938(17) 0.46193(15) 1.03627(7) 0.0460(16) Uani 0.50 1 d PR A 1
H30B H 0.0932 0.5178 1.0369 0.055 Uiso 0.50 1 calc PR A 1
C40B C 0.11269(17) 0.36092(15) 1.05315(7) 0.0552(17) Uani 0.50 1 d PR A 1
H40B H 0.0457 0.3382 1.0669 0.066 Uiso 0.50 1 calc PR A 1
C50B C 0.20493(17) 0.30022(15) 1.04561(7) 0.0499(16) Uani 0.50 1 d PR A 1
H50B H 0.2097 0.2303 1.0535 0.060 Uiso 0.50 1 calc PR A 1
C10C C 0.29095(17) 0.40559(15) 1.01933(7) 0.0498(14) Uani 0.50 1 d PR A 2
H10C H 0.3582 0.4295 1.0069 0.060 Uiso 0.50 1 calc PR A 2
C20C C 0.19824(17) 0.46528(15) 1.02779(7) 0.0544(19) Uani 0.50 1 d PR A 2
H20C H 0.1933 0.5356 1.0220 0.065 Uiso 0.50 1 calc PR A 2
C30C C 0.11427(17) 0.40008(15) 1.04656(7) 0.0460(16) Uani 0.50 1 d PR A 2
H30C H 0.0440 0.4197 1.0554 0.055 Uiso 0.50 1 calc PR A 2
C40C C 0.15509(17) 0.30011(15) 1.04970(7) 0.0552(17) Uani 0.50 1 d PR A 2
H40C H 0.1166 0.2419 1.0609 0.066 Uiso 0.50 1 calc PR A 2
C50C C 0.26429(17) 0.30352(15) 1.03287(7) 0.0499(16) Uani 0.50 1 d PR A 2
H50C H 0.3108 0.2480 1.0310 0.060 Uiso 0.50 1 calc PR A 2
H11A H 0.702(3) -0.036(3) 0.2509(19) 0.065(14) Uiso 1 1 d . . .
H11B H 0.769(3) -0.043(2) 0.3160(19) 0.068(11) Uiso 1 1 d . . .
H11C H 0.816(3) -0.083(3) 0.247(2) 0.101(15) Uiso 1 1 d . . .
H11D H 0.418(3) 0.201(3) 0.8134(18) 0.074(13) Uiso 1 1 d . . .
H11E H 0.506(3) 0.279(2) 0.8417(17) 0.058(11) Uiso 1 1 d . . .
H11F H 0.508(3) 0.234(3) 0.7681(19) 0.087(12) Uiso 1 1 d . . .
H12A H 0.881(2) 0.0742(19) 0.2831(13) 0.034(8) Uiso 1 1 d . . .
H12B H 0.442(2) 0.3976(19) 0.7627(13) 0.035(8) Uiso 1 1 d . . .
H13A H 0.744(2) 0.140(2) 0.3438(17) 0.055(9) Uiso 1 1 d . . .
H13B H 0.679(3) 0.157(3) 0.2818(19) 0.084(14) Uiso 1 1 d . . .
H13C H 0.778(3) 0.220(3) 0.2911(17) 0.083(13) Uiso 1 1 d . . .
H13D H 0.273(3) 0.263(2) 0.7233(16) 0.064(10) Uiso 1 1 d . . .
H13E H 0.367(3) 0.296(3) 0.6757(19) 0.083(12) Uiso 1 1 d . . .
H13F H 0.290(2) 0.376(2) 0.6885(16) 0.060(11) Uiso 1 1 d . . .
H21A H 1.055(3) 0.210(2) 0.1819(17) 0.077(12) Uiso 1 1 d . . .
H21B H 0.937(3) 0.260(3) 0.1937(18) 0.072(14) Uiso 1 1 d . . .
H21C H 0.993(3) 0.189(2) 0.249(2) 0.073(11) Uiso 1 1 d . . .
H21D H 0.479(3) 0.593(3) 0.8843(17) 0.078(12) Uiso 1 1 d . . .
H21E H 0.519(3) 0.507(2) 0.8396(17) 0.069(12) Uiso 1 1 d . . .
H21F H 0.493(3) 0.483(3) 0.916(2) 0.077(13) Uiso 1 1 d . . .
H22A H 0.924(2) 0.1324(19) 0.1129(15) 0.046(8) Uiso 1 1 d . . .
H22B H 0.3063(19) 0.5228(17) 0.8807(12) 0.025(6) Uiso 1 1 d . . .
H23A H 1.007(3) -0.006(3) 0.218(2) 0.095(14) Uiso 1 1 d . . .
H23B H 1.068(3) 0.034(3) 0.152(2) 0.110(16) Uiso 1 1 d . . .
H23C H 0.967(3) -0.037(3) 0.145(2) 0.104(18) Uiso 1 1 d . . .
H23D H 0.332(3) 0.630(2) 0.7887(17) 0.067(11) Uiso 1 1 d . . .
H23E H 0.259(2) 0.559(2) 0.7650(15) 0.044(9) Uiso 1 1 d . . .
H23F H 0.374(3) 0.558(2) 0.7434(17) 0.074(12) Uiso 1 1 d . . .

loop_
_atom_site_aniso_label
_atom_site_aniso_U_11
_atom_site_aniso_U_22
_atom_site_aniso_U_33
_atom_site_aniso_U_23
_atom_site_aniso_U_13
_atom_site_aniso_U_12
Cr1A 0.0403(3) 0.0409(3) 0.0274(2) -0.00537(19) 0.00066(19) 0.0008(2)
S1A 0.0416(5) 0.1226(9) 0.0356(5) -0.0130(5) 0.0086(4) -0.0228(5)
N1A 0.0385(14) 0.0440(14) 0.0249(12) -0.0008(10) 0.0045(11) 0.0027(11)
C1A 0.0427(18) 0.0404(17) 0.0296(15) -0.0070(12) 0.0074(13) -0.0012(14)
C2A 0.069(2) 0.0396(19) 0.0395(18) 0.0029(14) -0.0025(16) 0.0052(17)
C3A 0.065(3) 0.102(3) 0.047(2) -0.020(2) -0.0156(19) 0.031(2)
O2A 0.138(3) 0.0501(16) 0.0732(18) -0.0024(13) -0.0097(17) -0.0338(17)
O3A 0.125(3) 0.178(4) 0.096(2) -0.039(2) -0.036(2) 0.106(3)
C11A 0.139(5) 0.061(3) 0.031(2) 0.0061(18) 0.001(3) -0.022(3)
C12A 0.052(2) 0.0474(19) 0.0226(15) -0.0005(12) 0.0037(14) 0.0001(16)
C13A 0.057(3) 0.076(3) 0.0319(19) -0.0124(17) 0.0080(17) 0.004(2)
C21A 0.053(3) 0.124(5) 0.048(3) 0.004(3) 0.000(2) -0.027(3)
C22A 0.0402(19) 0.093(3) 0.0286(17) 0.0064(17) 0.0027(14) 0.0058(19)
C23A 0.073(3) 0.152(5) 0.044(3) -0.006(3) 0.003(2) 0.057(4)
C10A 0.093(3) 0.0367(19) 0.039(2) -0.0002(15) 0.009(2) 0.010(2)
C20A 0.060(3) 0.054(2) 0.046(2) -0.0144(16) 0.0186(19) 0.002(2)
C30A 0.088(3) 0.048(2) 0.0267(17) -0.0026(15) 0.0067(18) -0.001(2)
C40A 0.071(3) 0.073(3) 0.041(2) -0.0237(19) -0.007(2) -0.011(2)
C50A 0.115(4) 0.050(2) 0.048(2) -0.0147(18) 0.026(2) -0.035(3)
Cr1B 0.0371(3) 0.0514(3) 0.0240(2) 0.0004(2) 0.00596(19) -0.0026(2)
S1B 0.0759(6) 0.0339(4) 0.0492(5) -0.0039(3) 0.0192(4) -0.0102(4)
N1B 0.0359(13) 0.0350(13) 0.0271(12) -0.0038(9) 0.0055(10) -0.0027(11)
C1B 0.0361(16) 0.0369(16) 0.0251(14) -0.0036(11) 0.0014(12) 0.0027(13)
C2B 0.0350(17) 0.053(2) 0.0338(17) -0.0115(14) 0.0050(13) 0.0024(15)
C3B 0.053(2) 0.081(3) 0.0332(18) 0.0067(16) 0.0092(16) -0.015(2)
O2B 0.0624(16) 0.0666(16) 0.0427(13) -0.0025(11) -0.0083(11) 0.0162(13)
O3B 0.0598(17) 0.132(2) 0.0639(17) 0.0086(16) 0.0001(14) -0.0446(17)
C11B 0.050(3) 0.074(3) 0.082(3) -0.027(2) 0.014(2) 0.011(2)
C12B 0.0429(19) 0.057(2) 0.0397(18) -0.0144(15) 0.0178(15) -0.0088(17)
C13B 0.070(3) 0.082(3) 0.035(2) -0.0148(19) 0.015(2) -0.018(2)
C21B 0.059(3) 0.071(3) 0.080(3) -0.023(3) 0.003(2) -0.024(2)
C22B 0.047(2) 0.0365(17) 0.0423(18) -0.0019(13) 0.0098(15) -0.0075(15)
C23B 0.092(4) 0.053(3) 0.073(3) 0.017(2) 0.013(3) -0.017(3)
C10B 0.054(2) 0.064(5) 0.0305(19) -0.006(3) -0.0059(17) -0.015(3)
C20B 0.091(6) 0.042(2) 0.028(2) -0.0133(16) -0.011(3) 0.021(3)
C30B 0.017(2) 0.101(5) 0.021(2) -0.008(3) 0.0142(17) -0.007(3)
C40B 0.113(5) 0.026(3) 0.026(2) 0.013(2) 0.005(3) -0.017(3)
C50B 0.044(4) 0.070(3) 0.035(3) 0.000(2) -0.006(3) 0.029(3)
C10C 0.054(2) 0.064(5) 0.0305(19) -0.006(3) -0.0059(17) -0.015(3)
C20C 0.091(6) 0.042(2) 0.028(2) -0.0133(16) -0.011(3) 0.021(3)
C30C 0.017(2) 0.101(5) 0.021(2) -0.008(3) 0.0142(17) -0.007(3)
C40C 0.113(5) 0.026(3) 0.026(2) 0.013(2) 0.005(3) -0.017(3)
C50C 0.044(4) 0.070(3) 0.035(3) 0.000(2) -0.006(3) 0.029(3)

loop_
_atom_type_symbol
_atom_type_description
_atom_type_scat_dispersion_real
_atom_type_scat_dispersion_imag
_atom_type_scat_source
C C 0.0033 0.0016 'International Tables Vol C Tables 4.2.6.8 and 6.1.1.4'
H H 0.0000 0.0000 'International Tables Vol C Tables 4.2.6.8 and 6.1.1.4'
N N 0.0061 0.0033 'International Tables Vol C Tables 4.2.6.8 and 6.1.1.4'
O O 0.0106 0.0060 'International Tables Vol C Tables 4.2.6.8 and 6.1.1.4'
S S 0.1246 0.1234 'International Tables Vol C Tables 4.2.6.8 and 6.1.1.4'
Cr Cr 0.3209 0.6236 'International Tables Vol C Tables 4.2.6.8 and 6.1.1.4'

loop_
_geom_angle_atom_site_label_1
_geom_angle_atom_site_label_2
_geom_angle_atom_site_label_3
_geom_angle
C2A Cr1A C3A 79.61(16)
C2A Cr1A C1A 84.32(12)
C3A Cr1A C1A 114.73(13)
C2A Cr1A C20A 91.93(15)
C3A Cr1A C20A 133.21(15)
C1A Cr1A C20A 109.98(14)
C2A Cr1A C30A 97.11(14)
C3A Cr1A C30A 97.73(15)
C1A Cr1A C30A 147.12(14)
C20A Cr1A C30A 37.28(13)
C2A Cr1A C40A 131.76(15)
C3A Cr1A C40A 90.08(16)
C1A Cr1A C40A 140.82(14)
C20A Cr1A C40A 61.87(16)
C30A Cr1A C40A 37.42(14)
C2A Cr1A C10A 120.80(16)
C3A Cr1A C10A 151.11(16)
C1A Cr1A C10A 89.11(13)
C20A Cr1A C10A 36.93(12)
C30A Cr1A C10A 61.86(13)
C40A Cr1A C10A 61.18(16)
C2A Cr1A C50A 153.24(16)
C3A Cr1A C50A 117.38(19)
C1A Cr1A C50A 104.47(14)
C20A Cr1A C50A 61.31(15)
C30A Cr1A C50A 61.78(14)
C40A Cr1A C50A 36.61(15)
C10A Cr1A C50A 36.28(15)
C2A Cr1A S1A 110.47(10)
C3A Cr1A S1A 85.89(12)
C1A Cr1A S1A 43.09(8)
C20A Cr1A S1A 138.85(10)
C30A Cr1A S1A 152.37(11)
C40A Cr1A S1A 115.65(12)
C10A Cr1A S1A 103.21(9)
C50A Cr1A S1A 92.15(10)
C1A S1A Cr1A 54.20(9)
C1A N1A C22A 119.8(2)
C1A N1A C12A 123.7(2)
C22A N1A C12A 116.4(2)
N1A C1A S1A 132.9(2)
N1A C1A Cr1A 144.3(2)
S1A C1A Cr1A 82.72(13)
O2A C2A Cr1A 179.2(3)
O3A C3A Cr1A 177.2(4)
N1A C12A C11A 111.3(3)
N1A C12A C13A 110.8(3)
C11A C12A C13A 113.7(4)
N1A C22A C23A 111.2(4)
N1A C22A C21A 111.2(3)
C23A C22A C21A 113.3(4)
C50A C10A C20A 108.1(4)
C50A C10A Cr1A 72.8(2)
C20A C10A Cr1A 69.60(19)
C30A C20A C10A 108.7(4)
C30A C20A Cr1A 71.4(2)
C10A C20A Cr1A 73.5(2)
C20A C30A C40A 107.4(4)
C20A C30A Cr1A 71.30(18)
C40A C30A Cr1A 72.8(2)
C50A C40A C30A 107.9(4)
C50A C40A Cr1A 73.0(2)
C30A C40A Cr1A 69.8(2)
C10A C50A C40A 107.9(4)
C10A C50A Cr1A 70.9(2)
C40A C50A Cr1A 70.4(2)
C2B Cr1B C3B 82.10(14)
C2B Cr1B C1B 83.85(11)
C3B Cr1B C1B 113.43(12)
C2B Cr1B C30C 106.19(10)
C3B Cr1B C30C 93.33(11)
C1B Cr1B C30C 152.68(9)
C2B Cr1B C20C 93.62(10)
C3B Cr1B C20C 128.33(11)
C1B Cr1B C20C 117.24(9)
C30C Cr1B C20C 38.5
C2B Cr1B C50B 152.58(10)
C3B Cr1B C50B 104.12(11)
C1B Cr1B C50B 116.40(9)
C30C Cr1B C50B 47.5
C20C Cr1B C50B 61.3
C2B Cr1B C10B 131.78(11)
C3B Cr1B C10B 141.94(11)
C1B Cr1B C10B 90.28(9)
C30C Cr1B C10B 63.9
C20C Cr1B C10B 47.8
C50B Cr1B C10B 37.9
C2B Cr1B C40C 143.09(10)
C3B Cr1B C40C 90.16(11)
C1B Cr1B C40C 131.62(9)
C30C Cr1B C40C 38.0
C20C Cr1B C40C 63.5
C50B Cr1B C40C 16.5
C10B Cr1B C40C 52.8
C2B Cr1B C40B 117.92(10)
C3B Cr1B C40B 87.61(10)
C1B Cr1B C40B 152.46(9)
C30C Cr1B C40B 13.9
C20C Cr1B C40B 49.4
C50B Cr1B C40B 37.7
C10B Cr1B C40B 62.9
C40C Cr1B C40B 25.3
C2B Cr1B C10C 117.20(11)
C3B Cr1B C10C 152.35(10)
C1B Cr1B C10C 89.41(9)
C30C Cr1B C10C 63.3
C20C Cr1B C10C 37.7
C50B Cr1B C10C 49.5
C10B Cr1B C10C 14.6
C40C Cr1B C10C 62.4
C40B Cr1B C10C 66.2
C2B Cr1B C20B 96.83(10)
C3B Cr1B C20B 145.43(11)
C1B Cr1B C20B 100.70(9)
C30C Cr1B C20B 53.5
C20C Cr1B C20B 17.2
C50B Cr1B C20B 62.8
C10B Cr1B C20B 37.5
C40C Cr1B C20B 70.0
C40B Cr1B C20B 62.2
C10C Cr1B C20B 24.3
C2B Cr1B C30B 90.13(10)
C3B Cr1B C30B 108.52(11)
C1B Cr1B C30B 136.23(9)
C30C Cr1B C30B 23.6
C20C Cr1B C30B 19.8
C50B Cr1B C30B 62.5
C10B Cr1B C30B 62.4
C40C Cr1B C30B 58.2
C40B Cr1B C30B 37.1
C10C Cr1B C30B 55.4
C20B Cr1B C30B 37.0
C1B S1B Cr1B 53.98(9)
C1B N1B C22B 119.8(2)
C1B N1B C12B 123.3(2)
C22B N1B C12B 116.9(2)
N1B C1B S1B 132.1(2)
N1B C1B Cr1B 145.0(2)
S1B C1B Cr1B 82.94(11)
O2B C2B Cr1B 179.6(3)
O3B C3B Cr1B 179.4(3)
N1B C12B C11B 112.3(3)
N1B C12B C13B 111.1(3)
C11B C12B C13B 112.7(3)
N1B C22B C23B 111.2(2)
N1B C22B C21B 110.6(3)
C23B C22B C21B 112.8(3)
C20B C10B C50B 108.0
C20B C10B Cr1B 72.80(5)
C50B C10B Cr1B 70.74(5)
C30B C20B C10B 108.0
C30B C20B Cr1B 72.14(5)
C10B C20B Cr1B 69.73(5)
C20B C30B C40B 108.0
C20B C30B Cr1B 70.87(5)
C40B C30B Cr1B 70.3
C50B C40B C30B 108.0
C50B C40B Cr1B 69.83(5)
C30B C40B Cr1B 72.57(5)
C10B C50B C40B 108.0
C10B C50B Cr1B 71.34(6)
C40B C50B Cr1B 72.52(5)
C50C C10C C20C 108.0
C50C C10C Cr1B 72.66(5)
C20C C10C Cr1B 68.61(5)
C10C C20C C30C 108.0
C10C C20C Cr1B 73.65(6)
C30C C20C Cr1B 70.34(5)
C40C C30C C20C 108.0
C40C C30C Cr1B 73.28(5)
C20C C30C Cr1B 71.18(6)
C30C C40C C50C 108.0
C30C C40C Cr1B 68.72(5)
C50C C40C Cr1B 73.24(6)
C10C C50C C40C 108.0
C10C C50C Cr1B 70.41(5)
C40C C50C Cr1B 69.68(5)

loop_
_geom_bond_atom_site_label_1
_geom_bond_atom_site_label_2
_geom_bond_distance
Cr1A C2A 1.806(4)
Cr1A C3A 1.816(4)
Cr1A C1A 1.978(3)
Cr1A C20A 2.155(3)
Cr1A C30A 2.157(3)
Cr1A C40A 2.194(4)
Cr1A C10A 2.204(3)
Cr1A C50A 2.228(4)
Cr1A S1A 2.4188(9)
S1A C1A 1.666(3)
N1A C1A 1.306(3)
N1A C22A 1.477(4)
N1A C12A 1.504(3)
C2A O2A 1.153(4)
C3A O3A 1.152(4)
C11A C12A 1.504(5)
C12A C13A 1.506(4)
C21A C22A 1.517(5)
C22A C23A 1.510(6)
C10A C50A 1.380(6)
C10A C20A 1.381(5)
C20A C30A 1.378(5)
C30A C40A 1.396(5)
C40A C50A 1.389(6)
Cr1B C2B 1.812(3)
Cr1B C3B 1.837(4)
Cr1B C1B 1.969(3)
Cr1B C30C 2.1490(15)
Cr1B C20C 2.1600(16)
Cr1B C50B 2.1817(15)
Cr1B C10B 2.1896(17)
Cr1B C40C 2.2088(15)
Cr1B C40B 2.2169(15)
Cr1B C10C 2.2260(18)
Cr1B C20B 2.2297(17)
Cr1B C30B 2.2463(16)
S1B C1B 1.663(3)
N1B C1B 1.304(3)
N1B C22B 1.488(3)
N1B C12B 1.497(3)
C2B O2B 1.151(3)
C3B O3B 1.155(4)
C11B C12B 1.507(5)
C12B C13B 1.516(5)
C21B C22B 1.509(5)
C22B C23B 1.497(3)
C10B C20B 1.4200
C10B C50B 1.4200
C20B C30B 1.4200
C30B C40B 1.4201
C40B C50B 1.4200
C10C C50C 1.4199
C10C C20C 1.4200
C20C C30C 1.4201
C30C C40C 1.4199
C40C C50C 1.4201
